data_7000084
loop_
_publ_author_name
'Jones, Leigh F.'
'Jensen, Paul'
'Moubaraki, Boujemaa'
'Cashion, John D.'
'Berry, Kevin J.'
'Murray, Keith S.'

_publ_section_title
;
 The role of diisopropanolamine (dipaH3) in cluster dimerisation and
 polymerisation: from spin frustrated S= 5 FeIII 6 clusters to the
 novel 1-D covalent polymer of mixed valence [CoII3CoIII] tetramers.
;
_journal_issue 20
_journal_name_full 'Dalton transactions (Cambridge, England : 2003)'
_journal_page_first 3344
_journal_page_last 3352
_journal_paper_doi 10.1039/b504270d
_journal_year 2005
_chemical_formula_sum 'C93 H96.5 Fe6 N7.5 O29'
_chemical_formula_weight 2118.38
_chemical_name_common (Fe6O2(OH)2(benz)10(dipaH2)2).5.5MeCN.H2O
_chemical_name_systematic
;
?
;
_space_group_IT_number 14
_symmetry_cell_setting monoclinic
_symmetry_space_group_name_Hall '-P 2yn'
_symmetry_space_group_name_H-M 'P 1 21/n 1'
_atom_sites_solution_hydrogens geom
_atom_sites_solution_primary direct
_atom_sites_solution_secondary difmap
_audit_creation_method SHELXL-97
_cell_angle_alpha 90.00
_cell_angle_beta 104.3780(10)
_cell_angle_gamma 90.00
_cell_formula_units_Z 2
_cell_length_a 14.2496(2)
_cell_length_b 14.3706(2)
_cell_length_c 23.8310(3)
_cell_measurement_temperature 123(2)
_cell_volume 4727.15(11)
_computing_cell_refinement 'HKL Scalepack (Otwinowski & minor 1997)'
_computing_data_collection 'Collect (nonius BV, 1997-2000)'
_computing_data_reduction 'HKL Denzo and Scalepack (Otwinowski & minor 1997)'
_computing_molecular_graphics XSEED
_computing_publication_material XSEED
_computing_structure_refinement 'SHELXL-97 (Sheldrick, 1997)'
_computing_structure_solution 'SHELXS-97 (Sheldrick, 1990)'
_diffrn_ambient_temperature 123(2)
_diffrn_measured_fraction_theta_full 0.990
_diffrn_measured_fraction_theta_max 0.990
_diffrn_measurement_device_type 'Nonius KappaCCD'
_diffrn_measurement_method 'phi and omega scans'
_diffrn_radiation_monochromator graphite
_diffrn_radiation_source 'fine-focus sealed tube'
_diffrn_radiation_type MoK\a
_diffrn_radiation_wavelength 0.71073
_diffrn_reflns_av_R_equivalents 0.0445
_diffrn_reflns_av_sigmaI/netI 0.0422
_diffrn_reflns_limit_h_max 18
_diffrn_reflns_limit_h_min -18
_diffrn_reflns_limit_k_max 19
_diffrn_reflns_limit_k_min -19
_diffrn_reflns_limit_l_max 31
_diffrn_reflns_limit_l_min -31
_diffrn_reflns_number 52860
_diffrn_reflns_theta_full 28.29
_diffrn_reflns_theta_max 28.29
_diffrn_reflns_theta_min 2.95
_exptl_absorpt_coefficient_mu 0.980
_exptl_absorpt_correction_type none
_exptl_crystal_colour brown
_exptl_crystal_density_diffrn 1.488
_exptl_crystal_density_method 'not measured'
_exptl_crystal_description 'thin plate'
_exptl_crystal_F_000 2190
_exptl_crystal_size_max 0.25
_exptl_crystal_size_mid 0.13
_exptl_crystal_size_min 0.08
_platon_squeeze_details ' ?'
_refine_diff_density_max 0.832
_refine_diff_density_min -0.658
_refine_diff_density_rms 0.096
_refine_ls_extinction_method none
_refine_ls_goodness_of_fit_ref 1.050
_refine_ls_hydrogen_treatment mixed
_refine_ls_matrix_type full
_refine_ls_number_parameters 602
_refine_ls_number_reflns 11600
_refine_ls_number_restraints 5
_refine_ls_restrained_S_all 1.051
_refine_ls_R_factor_all 0.0729
_refine_ls_R_factor_gt 0.0499
_refine_ls_shift/su_max 0.001
_refine_ls_shift/su_mean 0.000
_refine_ls_structure_factor_coef Fsqd
_refine_ls_weighting_details 'calc w=1/[\s^2^(Fo^2^)+(0.1010P)^2^+0.4091P] where P=(Fo^2^+2Fc^2^)/3'
_refine_ls_weighting_scheme calc
_refine_ls_wR_factor_gt 0.1466
_refine_ls_wR_factor_ref 0.1576
_reflns_number_gt 8431
_reflns_number_total 11600
_reflns_threshold_expression >2sigma(I)
_cod_data_source_file b504270d.txt
_cod_data_source_block compound_1
_cod_original_sg_symbol_H-M P2(1)/n
_cod_original_formula_sum 'C93 H96.50 Fe6 N7.50 O29'
_cod_database_code 7000084

loop_
_symmetry_equiv_pos_as_xyz
'x, y, z'
'-x+1/2, y+1/2, -z+1/2'
'-x, -y, -z'
'x-1/2, -y-1/2, z-1/2'

loop_
_atom_site_label
_atom_site_type_symbol
_atom_site_fract_x
_atom_site_fract_y
_atom_site_fract_z
_atom_site_U_iso_or_equiv
_atom_site_adp_type
_atom_site_occupancy
_atom_site_symmetry_multiplicity
_atom_site_calc_flag
_atom_site_refinement_flags
_atom_site_disorder_assembly
_atom_site_disorder_group
Fe1 Fe 0.25467(3) 0.57313(2) 0.123635(16) 0.02405(11) Uani 1 1 d . . .
Fe2 Fe 0.12641(3) 0.42475(2) 0.065218(16) 0.02631(11) Uani 1 1 d D . .
Fe3 Fe -0.08083(3) 0.33435(3) -0.025399(16) 0.02744(12) Uani 1 1 d D . .
O1 O 0.14952(14) 0.55869(12) 0.05667(8) 0.0271(4) Uani 1 1 d . . .
O2 O 0.04507(14) 0.40027(12) -0.01177(8) 0.0280(4) Uani 1 1 d D . .
O3 O -0.06091(13) 0.28707(12) -0.10433(8) 0.0299(4) Uani 1 1 d . . .
O4 O -0.18097(13) 0.35427(13) -0.17108(8) 0.0301(4) Uani 1 1 d . . .
O5 O -0.31652(14) 0.30779(13) -0.10853(8) 0.0339(4) Uani 1 1 d . . .
O6 O -0.19809(14) 0.24570(13) -0.03840(8) 0.0334(4) Uani 1 1 d . . .
O7 O -0.00218(15) 0.22189(12) 0.01286(8) 0.0350(5) Uani 1 1 d . . .
O8 O 0.11270(14) 0.28890(12) 0.08367(8) 0.0320(4) Uani 1 1 d . . .
O9 O -0.10774(14) 0.35450(13) 0.05519(8) 0.0331(4) Uani 1 1 d . . .
O10 O 0.00627(14) 0.45882(12) 0.09461(8) 0.0293(4) Uani 1 1 d . . .
O11 O 0.20435(13) 0.45260(12) 0.14483(7) 0.0273(4) Uani 1 1 d . B .
O12 O 0.34827(14) 0.50512(13) 0.08637(8) 0.0321(4) Uani 1 1 d . . .
O13 O 0.25324(14) 0.38787(13) 0.04382(8) 0.0334(4) Uani 1 1 d . . .
N1 N 0.36345(16) 0.54101(16) 0.20284(10) 0.0304(5) Uani 1 1 d . . .
H1 H 0.4129 0.5095 0.1917 0.036 Uiso 1 1 calc R A 1
C1 C 0.3345(2) 0.42834(19) 0.05990(11) 0.0303(6) Uani 1 1 d . . .
C2 C 0.4218(2) 0.3832(2) 0.04824(11) 0.0327(6) Uani 1 1 d . . .
C3 C 0.5078(2) 0.4337(2) 0.05769(13) 0.0387(7) Uani 1 1 d . . .
H3 H 0.5092 0.4963 0.0707 0.046 Uiso 1 1 calc R . .
C4 C 0.5913(3) 0.3941(2) 0.04844(15) 0.0462(8) Uani 1 1 d . . .
H4 H 0.6494 0.4293 0.0544 0.055 Uiso 1 1 calc R . .
C5 C 0.5887(3) 0.3022(3) 0.03027(14) 0.0508(9) Uani 1 1 d . . .
H5 H 0.6459 0.2738 0.0247 0.061 Uiso 1 1 calc R . .
C6 C 0.5045(3) 0.2522(3) 0.02039(15) 0.0545(10) Uani 1 1 d . . .
H6 H 0.5035 0.1898 0.0071 0.065 Uiso 1 1 calc R . .
C7 C 0.4198(3) 0.2917(2) 0.02961(13) 0.0434(7) Uani 1 1 d . . .
H7 H 0.3618 0.2563 0.0232 0.052 Uiso 1 1 calc R . .
C8 C -0.10311(18) 0.30858(17) -0.15573(11) 0.0250(5) Uani 1 1 d . . .
C9 C -0.06015(19) 0.27623(19) -0.20397(11) 0.0287(6) Uani 1 1 d . . .
C10 C 0.0096(2) 0.2057(2) -0.19494(14) 0.0389(7) Uani 1 1 d . . .
H10 H 0.0315 0.1782 -0.1578 0.047 Uiso 1 1 calc R . .
C11 C 0.0465(3) 0.1764(3) -0.24034(15) 0.0517(9) Uani 1 1 d . . .
H11 H 0.0925 0.1273 -0.2346 0.062 Uiso 1 1 calc R . .
C12 C 0.0165(2) 0.2185(3) -0.29460(15) 0.0540(9) Uani 1 1 d . . .
H12 H 0.0427 0.1983 -0.3255 0.065 Uiso 1 1 calc R . .
C13 C -0.0509(2) 0.2892(3) -0.30340(14) 0.0431(8) Uani 1 1 d . . .
H13 H -0.0705 0.3188 -0.3401 0.052 Uiso 1 1 calc R . .
C14 C -0.0899(2) 0.3168(2) -0.25808(12) 0.0336(6) Uani 1 1 d . . .
H14 H -0.1377 0.3643 -0.2644 0.040 Uiso 1 1 calc R . .
C15 C -0.2811(2) 0.24389(18) -0.07219(12) 0.0302(6) Uani 1 1 d . . .
C16 C -0.3433(2) 0.16099(19) -0.07081(12) 0.0337(6) Uani 1 1 d . . .
C17 C -0.4323(2) 0.1528(2) -0.11004(16) 0.0518(9) Uani 1 1 d . . .
H17 H -0.4547 0.2004 -0.1378 0.062 Uiso 1 1 calc R . .
C18 C -0.4891(3) 0.0744(3) -0.1087(2) 0.0687(12) Uani 1 1 d . . .
H18 H -0.5494 0.0679 -0.1364 0.082 Uiso 1 1 calc R . .
C19 C -0.4597(3) 0.0080(3) -0.06869(18) 0.0619(11) Uani 1 1 d . . .
H19 H -0.4999 -0.0444 -0.0678 0.074 Uiso 1 1 calc R . .
C20 C -0.3729(3) 0.0153(2) -0.02955(17) 0.0559(9) Uani 1 1 d . . .
H20 H -0.3526 -0.0321 -0.0013 0.067 Uiso 1 1 calc R . .
C21 C -0.3137(2) 0.0913(2) -0.03046(14) 0.0419(7) Uani 1 1 d . . .
H21 H -0.2526 0.0955 -0.0032 0.050 Uiso 1 1 calc R . .
C22 C -0.06902(19) 0.41035(18) 0.09459(11) 0.0285(6) Uani 1 1 d . . .
C23 C -0.1124(2) 0.4241(2) 0.14456(13) 0.0340(6) Uani 1 1 d . . .
C24 C -0.1931(2) 0.3729(3) 0.14937(15) 0.0493(8) Uani 1 1 d . . .
H24 H -0.2202 0.3282 0.1205 0.059 Uiso 1 1 calc R . .
C25 C -0.2341(3) 0.3862(4) 0.19509(19) 0.0805(15) Uani 1 1 d . . .
H25 H -0.2883 0.3500 0.1984 0.097 Uiso 1 1 calc R . .
C26 C -0.1957(3) 0.4525(4) 0.2362(2) 0.0864(16) Uani 1 1 d . . .
H26 H -0.2255 0.4640 0.2671 0.104 Uiso 1 1 calc R . .
C27 C -0.1146(3) 0.5023(4) 0.23302(19) 0.0778(14) Uani 1 1 d . . .
H27 H -0.0879 0.5469 0.2621 0.093 Uiso 1 1 calc R . .
C28 C -0.0723(3) 0.4877(3) 0.18784(14) 0.0494(8) Uani 1 1 d . . .
H28 H -0.0155 0.5211 0.1862 0.059 Uiso 1 1 calc R . .
C29 C 0.0686(2) 0.21939(18) 0.05669(11) 0.0305(6) Uani 1 1 d . . .
C30 C 0.1033(2) 0.12520(18) 0.07965(11) 0.0289(6) Uani 1 1 d . . .
C31 C 0.1974(2) 0.11372(19) 0.11334(12) 0.0324(6) Uani 1 1 d . . .
H31 H 0.2387 0.1662 0.1232 0.039 Uiso 1 1 calc R . .
C32 C 0.2307(2) 0.0262(2) 0.13240(12) 0.0363(7) Uani 1 1 d . . .
H32 H 0.2956 0.0179 0.1544 0.044 Uiso 1 1 calc R . .
C33 C 0.1686(3) -0.04949(19) 0.11906(12) 0.0389(7) Uani 1 1 d . . .
H33 H 0.1909 -0.1095 0.1330 0.047 Uiso 1 1 calc R . .
C34 C 0.0754(2) -0.03922(19) 0.08611(12) 0.0367(7) Uani 1 1 d . . .
H34 H 0.0337 -0.0916 0.0772 0.044 Uiso 1 1 calc R . .
C35 C 0.0428(2) 0.04876(19) 0.06596(12) 0.0338(6) Uani 1 1 d . . .
H35 H -0.0212 0.0564 0.0427 0.041 Uiso 1 1 calc R . .
C36 C 0.1971(2) 0.3437(2) 0.22115(14) 0.0443(8) Uani 1 1 d . B .
H36A H 0.1511 0.3842 0.2339 0.066 Uiso 1 1 calc R . .
H36B H 0.2376 0.3113 0.2547 0.066 Uiso 1 1 calc R . .
H36C H 0.1614 0.2979 0.1934 0.066 Uiso 1 1 calc R . .
C37 C 0.2607(2) 0.4019(2) 0.19234(12) 0.0350(7) Uani 1 1 d . . .
H37 H 0.3065 0.3603 0.1785 0.042 Uiso 1 1 calc R B .
C38 C 0.3181(2) 0.4734(2) 0.23418(12) 0.0351(6) Uani 1 1 d . B .
H38A H 0.2744 0.5062 0.2540 0.042 Uiso 1 1 calc R . .
H38B H 0.3688 0.4415 0.2639 0.042 Uiso 1 1 calc R . .
C39 C 0.4093(2) 0.6190(2) 0.23939(14) 0.0414(7) Uani 0.50 1 d P B 1
H39A H 0.3608 0.6462 0.2580 0.050 Uiso 0.50 1 calc PR B 1
H39B H 0.4258 0.6674 0.2139 0.050 Uiso 0.50 1 calc PR B 1
C40 C 0.4978(4) 0.5980(4) 0.2853(3) 0.0394(15) Uani 0.50 1 d P B 1
H40 H 0.4795 0.5553 0.3140 0.047 Uiso 0.50 1 calc PR B 1
C41 C 0.5427(6) 0.6841(5) 0.3169(3) 0.058(2) Uani 0.50 1 d P B 1
H41A H 0.5931 0.6661 0.3513 0.087 Uiso 0.50 1 calc PR B 1
H41B H 0.4927 0.7205 0.3288 0.087 Uiso 0.50 1 calc PR B 1
H41C H 0.5715 0.7217 0.2912 0.087 Uiso 0.50 1 calc PR B 1
O14 O 0.5626(6) 0.5510(6) 0.2601(3) 0.065(2) Uani 0.50 1 d P B 1
C39' C 0.4093(2) 0.6190(2) 0.23939(14) 0.0414(7) Uani 0.50 1 d P B 2
H39C H 0.4282 0.5999 0.2806 0.050 Uiso 0.50 1 calc PR B 2
H39D H 0.3639 0.6721 0.2354 0.050 Uiso 0.50 1 calc PR B 2
C40' C 0.4980(6) 0.6462(6) 0.2189(4) 0.066(2) Uani 0.50 1 d P B 2
H40' H 0.4783 0.6602 0.1765 0.080 Uiso 0.50 1 calc PR B 2
C41' C 0.5451(9) 0.7349(9) 0.2526(6) 0.119(5) Uani 0.50 1 d P B 2
H41D H 0.5394 0.7317 0.2927 0.179 Uiso 0.50 1 calc PR B 2
H41E H 0.5117 0.7906 0.2339 0.179 Uiso 0.50 1 calc PR B 2
H41F H 0.6137 0.7379 0.2523 0.179 Uiso 0.50 1 calc PR B 2
O14' O 0.5668(5) 0.5673(6) 0.2293(4) 0.068(2) Uani 0.50 1 d P B 2
H2A H 0.0475(19) 0.439(2) -0.0378(8) 0.082 Uiso 1 1 d D . .
C42 C 0.2018(7) 0.3180(6) -0.0960(3) 0.111(3) Uani 0.75 1 d PU C 1
H42A H 0.1385 0.3343 -0.1213 0.167 Uiso 0.75 1 calc PR C 1
H42B H 0.2141 0.3563 -0.0609 0.167 Uiso 0.75 1 calc PR C 1
H42C H 0.2021 0.2521 -0.0854 0.167 Uiso 0.75 1 calc PR C 1
C43 C 0.2839(8) 0.3365(9) -0.1293(5) 0.222(6) Uani 0.75 1 d PU C 1
N2 N 0.3399(9) 0.3565(13) -0.1530(8) 0.305(12) Uani 0.75 1 d PU C 1
O15 O 0.1564(11) 0.2610(17) -0.0528(7) 0.135(7) Uani 0.25 1 d P D 2
O16 O 0.2839(8) 0.3365(9) -0.1293(5) 0.222(6) Uani 0.25 1 d P E 2

loop_
_atom_site_aniso_label
_atom_site_aniso_U_11
_atom_site_aniso_U_22
_atom_site_aniso_U_33
_atom_site_aniso_U_23
_atom_site_aniso_U_13
_atom_site_aniso_U_12
Fe1 0.0292(2) 0.01666(19) 0.0238(2) -0.00233(14) 0.00199(15) 0.00028(14)
Fe2 0.0346(2) 0.01445(19) 0.0250(2) -0.00025(14) -0.00169(16) -0.00109(15)
Fe3 0.0383(2) 0.01445(19) 0.0238(2) 0.00004(13) -0.00332(16) -0.00192(15)
O1 0.0364(10) 0.0161(8) 0.0253(9) -0.0011(7) 0.0010(8) 0.0010(7)
O2 0.0392(10) 0.0154(9) 0.0246(9) 0.0006(7) -0.0010(8) -0.0013(7)
O3 0.0369(10) 0.0207(9) 0.0283(10) -0.0021(7) 0.0010(8) 0.0042(8)
O4 0.0315(10) 0.0285(10) 0.0271(9) -0.0061(8) 0.0014(8) 0.0064(8)
O5 0.0383(11) 0.0237(10) 0.0352(11) 0.0018(8) 0.0006(9) -0.0057(8)
O6 0.0428(11) 0.0198(9) 0.0327(10) -0.0008(8) 0.0004(9) -0.0061(8)
O7 0.0487(12) 0.0161(9) 0.0304(10) 0.0014(8) -0.0089(9) -0.0010(8)
O8 0.0452(11) 0.0147(9) 0.0273(9) 0.0002(7) -0.0073(8) -0.0048(8)
O9 0.0424(11) 0.0245(10) 0.0273(10) 0.0021(8) -0.0011(8) -0.0062(8)
O10 0.0355(10) 0.0200(9) 0.0297(10) 0.0000(8) 0.0029(8) -0.0027(8)
O11 0.0333(10) 0.0210(9) 0.0228(9) 0.0026(7) -0.0017(8) 0.0009(7)
O12 0.0372(10) 0.0257(10) 0.0347(10) -0.0064(8) 0.0113(8) 0.0003(8)
O13 0.0392(11) 0.0255(10) 0.0329(10) -0.0085(8) 0.0040(8) 0.0032(8)
N1 0.0282(12) 0.0301(12) 0.0304(12) -0.0014(10) 0.0027(9) 0.0038(9)
C1 0.0427(16) 0.0266(14) 0.0208(13) -0.0003(10) 0.0061(11) 0.0055(12)
C2 0.0432(16) 0.0323(15) 0.0218(13) 0.0040(11) 0.0069(11) 0.0118(13)
C3 0.0463(17) 0.0347(16) 0.0361(16) 0.0035(12) 0.0121(14) 0.0105(13)
C4 0.0467(18) 0.0476(19) 0.0471(18) 0.0069(16) 0.0169(15) 0.0125(16)
C5 0.0485(19) 0.059(2) 0.047(2) -0.0010(16) 0.0158(16) 0.0188(17)
C6 0.078(3) 0.0403(19) 0.048(2) -0.0059(16) 0.0198(18) 0.0253(18)
C7 0.056(2) 0.0384(17) 0.0363(16) -0.0049(13) 0.0135(14) 0.0112(15)
C8 0.0281(13) 0.0157(11) 0.0283(13) -0.0035(10) 0.0016(10) -0.0014(10)
C9 0.0281(13) 0.0268(14) 0.0299(14) -0.0049(11) 0.0049(11) -0.0036(11)
C10 0.0387(16) 0.0377(17) 0.0384(16) -0.0037(13) 0.0060(13) 0.0107(13)
C11 0.0480(19) 0.059(2) 0.049(2) -0.0016(17) 0.0155(16) 0.0225(17)
C12 0.0405(18) 0.078(3) 0.046(2) -0.0135(18) 0.0169(15) 0.0099(18)
C13 0.0341(16) 0.061(2) 0.0326(16) -0.0040(15) 0.0061(13) -0.0042(15)
C14 0.0295(14) 0.0376(16) 0.0305(14) -0.0027(12) 0.0014(11) 0.0013(12)
C15 0.0405(15) 0.0211(13) 0.0285(14) -0.0049(11) 0.0077(12) -0.0025(11)
C16 0.0420(16) 0.0274(14) 0.0317(14) -0.0043(11) 0.0089(12) -0.0079(12)
C17 0.0483(19) 0.046(2) 0.055(2) 0.0064(16) 0.0019(16) -0.0188(16)
C18 0.065(2) 0.059(3) 0.074(3) 0.002(2) 0.001(2) -0.032(2)
C19 0.069(2) 0.050(2) 0.068(3) 0.0002(19) 0.018(2) -0.0336(19)
C20 0.079(3) 0.0322(17) 0.062(2) 0.0058(16) 0.027(2) -0.0135(17)
C21 0.0524(19) 0.0299(16) 0.0451(18) 0.0022(13) 0.0152(15) -0.0079(14)
C22 0.0347(14) 0.0212(13) 0.0235(13) 0.0028(10) -0.0046(11) 0.0019(11)
C23 0.0287(14) 0.0359(16) 0.0333(15) 0.0007(12) 0.0000(12) -0.0025(12)
C24 0.0325(16) 0.064(2) 0.050(2) -0.0149(17) 0.0075(14) -0.0114(15)
C25 0.045(2) 0.135(4) 0.067(3) -0.026(3) 0.024(2) -0.034(3)
C26 0.059(3) 0.141(5) 0.070(3) -0.040(3) 0.037(2) -0.028(3)
C27 0.082(3) 0.098(4) 0.061(3) -0.040(2) 0.032(2) -0.031(3)
C28 0.0474(19) 0.058(2) 0.0436(18) -0.0130(16) 0.0119(15) -0.0160(16)
C29 0.0425(16) 0.0175(12) 0.0269(14) 0.0031(10) -0.0002(12) 0.0014(11)
C30 0.0446(15) 0.0161(12) 0.0224(12) -0.0006(10) 0.0017(11) -0.0008(11)
C31 0.0448(16) 0.0217(13) 0.0279(14) -0.0012(11) 0.0040(12) 0.0004(12)
C32 0.0463(17) 0.0293(15) 0.0311(15) 0.0017(12) 0.0053(13) 0.0113(13)
C33 0.069(2) 0.0178(13) 0.0295(15) 0.0008(11) 0.0112(14) 0.0103(13)
C34 0.062(2) 0.0179(13) 0.0267(14) -0.0019(11) 0.0045(13) -0.0019(13)
C35 0.0506(17) 0.0205(13) 0.0245(13) 0.0001(11) -0.0014(12) -0.0014(12)
C36 0.0520(19) 0.0394(18) 0.0324(16) 0.0121(13) -0.0067(14) -0.0089(15)
C37 0.0411(16) 0.0257(14) 0.0314(15) 0.0048(12) -0.0037(12) 0.0018(12)
C38 0.0365(15) 0.0337(16) 0.0303(14) 0.0043(12) -0.0007(12) -0.0004(12)
C39 0.0429(17) 0.0351(17) 0.0387(17) -0.0058(13) -0.0044(14) -0.0047(14)
C40 0.029(3) 0.040(3) 0.038(3) 0.009(3) -0.013(2) -0.012(3)
C41 0.067(5) 0.039(4) 0.048(4) 0.004(3) -0.023(4) -0.013(3)
O14 0.045(3) 0.058(4) 0.080(5) 0.002(4) -0.007(4) -0.002(3)
C39' 0.0429(17) 0.0351(17) 0.0387(17) -0.0058(13) -0.0044(14) -0.0047(14)
C40' 0.058(5) 0.064(5) 0.069(5) 0.010(4) 0.000(4) -0.010(4)
C41' 0.123(10) 0.109(10) 0.110(9) -0.003(7) -0.001(8) -0.053(8)
O14' 0.036(3) 0.068(5) 0.100(6) 0.016(4) 0.013(4) 0.011(3)
C42 0.133(6) 0.114(6) 0.057(4) -0.016(4) -0.032(4) -0.008(5)
C43 0.151(7) 0.299(14) 0.173(9) 0.088(9) -0.041(5) -0.079(8)
N2 0.145(10) 0.39(2) 0.36(2) 0.281(19) 0.030(9) -0.039(11)
O15 0.076(10) 0.23(2) 0.081(11) -0.038(12) -0.016(8) -0.010(12)
O16 0.151(7) 0.299(14) 0.173(9) 0.088(9) -0.041(5) -0.079(8)

loop_
_atom_type_symbol
_atom_type_description
_atom_type_scat_dispersion_real
_atom_type_scat_dispersion_imag
_atom_type_scat_source
C C 0.0033 0.0016 'International Tables Vol C Tables 4.2.6.8 and 6.1.1.4'
H H 0.0000 0.0000 'International Tables Vol C Tables 4.2.6.8 and 6.1.1.4'
N N 0.0061 0.0033 'International Tables Vol C Tables 4.2.6.8 and 6.1.1.4'
O O 0.0106 0.0060 'International Tables Vol C Tables 4.2.6.8 and 6.1.1.4'
Fe Fe 0.3463 0.8444 'International Tables Vol C Tables 4.2.6.8 and 6.1.1.4'

loop_
_geom_angle_atom_site_label_1
_geom_angle_atom_site_label_2
_geom_angle_atom_site_label_3
_geom_angle
_geom_angle_site_symmetry_1
_geom_angle_site_symmetry_3
_geom_angle_publ_flag
O1 Fe1 O11 81.95(7) . . ?
O1 Fe1 O5 103.43(8) . 3_565 ?
O11 Fe1 O5 174.50(7) . 3_565 ?
O1 Fe1 O4 96.61(8) . 3_565 ?
O11 Fe1 O4 92.14(8) . 3_565 ?
O5 Fe1 O4 88.41(8) 3_565 3_565 ?
O1 Fe1 O12 92.66(8) . . ?
O11 Fe1 O12 90.53(8) . . ?
O5 Fe1 O12 88.07(8) 3_565 . ?
O4 Fe1 O12 170.62(7) 3_565 . ?
O1 Fe1 N1 160.87(8) . . ?
O11 Fe1 N1 79.56(8) . . ?
O5 Fe1 N1 94.99(8) 3_565 . ?
O4 Fe1 N1 88.93(8) 3_565 . ?
O12 Fe1 N1 82.71(8) . . ?
O1 Fe1 Fe2 41.88(5) . . ?
O11 Fe1 Fe2 42.57(5) . . ?
O5 Fe1 Fe2 142.17(6) 3_565 . ?
O4 Fe1 Fe2 107.05(6) 3_565 . ?
O12 Fe1 Fe2 80.88(5) . . ?
N1 Fe1 Fe2 119.00(6) . . ?
O2 Fe2 O1 98.91(7) . . ?
O2 Fe2 O11 177.35(8) . . ?
O1 Fe2 O11 80.44(7) . . ?
O2 Fe2 O8 87.89(7) . . ?
O1 Fe2 O8 173.19(7) . . ?
O11 Fe2 O8 92.76(7) . . ?
O2 Fe2 O10 90.73(8) . . ?
O1 Fe2 O10 88.71(8) . . ?
O11 Fe2 O10 86.69(7) . . ?
O8 Fe2 O10 91.27(8) . . ?
O2 Fe2 O13 94.23(8) . . ?
O1 Fe2 O13 92.65(8) . . ?
O11 Fe2 O13 88.37(8) . . ?
O8 Fe2 O13 86.77(8) . . ?
O10 Fe2 O13 174.59(7) . . ?
O2 Fe2 Fe1 137.45(6) . . ?
O1 Fe2 Fe1 40.29(5) . . ?
O11 Fe2 Fe1 42.59(5) . . ?
O8 Fe2 Fe1 133.09(5) . . ?
O10 Fe2 Fe1 97.96(5) . . ?
O13 Fe2 Fe1 79.81(5) . . ?
O1 Fe3 O2 92.02(8) 3_565 . ?
O1 Fe3 O7 176.73(8) 3_565 . ?
O2 Fe3 O7 86.06(8) . . ?
O1 Fe3 O6 97.08(8) 3_565 . ?
O2 Fe3 O6 170.38(8) . . ?
O7 Fe3 O6 84.99(8) . . ?
O1 Fe3 O9 93.17(8) 3_565 . ?
O2 Fe3 O9 98.61(8) . . ?
O7 Fe3 O9 84.51(8) . . ?
O6 Fe3 O9 84.03(8) . . ?
O1 Fe3 O3 94.78(8) 3_565 . ?
O2 Fe3 O3 89.03(8) . . ?
O7 Fe3 O3 87.84(8) . . ?
O6 Fe3 O3 87.13(8) . . ?
O9 Fe3 O3 168.77(7) . . ?
Fe3 O1 Fe1 117.83(9) 3_565 . ?
Fe3 O1 Fe2 139.23(10) 3_565 . ?
Fe1 O1 Fe2 97.83(8) . . ?
Fe2 O2 Fe3 122.98(10) . . ?
C8 O3 Fe3 131.10(17) . . ?
C8 O4 Fe1 130.51(17) . 3_565 ?
C15 O5 Fe1 128.32(17) . 3_565 ?
C15 O6 Fe3 135.11(18) . . ?
C29 O7 Fe3 128.96(17) . . ?
C29 O8 Fe2 135.54(16) . . ?
C22 O9 Fe3 129.47(19) . . ?
C22 O10 Fe2 129.59(17) . . ?
C37 O11 Fe2 137.01(17) . . ?
C37 O11 Fe1 118.86(16) . . ?
Fe2 O11 Fe1 94.83(7) . . ?
C1 O12 Fe1 127.09(19) . . ?
C1 O13 Fe2 126.70(17) . . ?
C38 N1 C39 113.0(2) . . ?
C38 N1 Fe1 105.84(16) . . ?
C39 N1 Fe1 117.98(18) . . ?
O12 C1 O13 124.7(3) . . ?
O12 C1 C2 116.2(3) . . ?
O13 C1 C2 119.1(2) . . ?
C7 C2 C3 119.5(3) . . ?
C7 C2 C1 121.5(3) . . ?
C3 C2 C1 119.0(3) . . ?
C4 C3 C2 121.1(3) . . ?
C3 C4 C5 118.9(3) . . ?
C6 C5 C4 120.5(3) . . ?
C5 C6 C7 120.9(3) . . ?
C2 C7 C6 119.0(3) . . ?
O3 C8 O4 125.5(2) . . ?
O3 C8 C9 118.7(2) . . ?
O4 C8 C9 115.7(2) . . ?
C14 C9 C10 119.4(3) . . ?
C14 C9 C8 119.6(2) . . ?
C10 C9 C8 121.0(2) . . ?
C11 C10 C9 119.7(3) . . ?
C10 C11 C12 120.4(3) . . ?
C13 C12 C11 120.1(3) . . ?
C12 C13 C14 119.4(3) . . ?
C9 C14 C13 121.0(3) . . ?
O6 C15 O5 124.8(2) . . ?
O6 C15 C16 118.3(2) . . ?
O5 C15 C16 116.9(2) . . ?
C21 C16 C17 118.7(3) . . ?
C21 C16 C15 121.0(3) . . ?
C17 C16 C15 120.3(3) . . ?
C16 C17 C18 119.6(3) . . ?
C19 C18 C17 120.8(4) . . ?
C18 C19 C20 120.3(3) . . ?
C19 C20 C21 120.4(3) . . ?
C16 C21 C20 120.2(3) . . ?
O9 C22 O10 124.2(3) . . ?
O9 C22 C23 119.5(2) . . ?
O10 C22 C23 116.3(2) . . ?
C28 C23 C24 118.8(3) . . ?
C28 C23 C22 120.4(3) . . ?
C24 C23 C22 120.8(3) . . ?
C25 C24 C23 121.0(3) . . ?
C24 C25 C26 119.2(4) . . ?
C27 C26 C25 120.7(4) . . ?
C28 C27 C26 120.1(4) . . ?
C27 C28 C23 120.2(3) . . ?
O7 C29 O8 126.3(2) . . ?
O7 C29 C30 116.9(2) . . ?
O8 C29 C30 116.8(2) . . ?
C35 C30 C31 119.7(2) . . ?
C35 C30 C29 120.1(2) . . ?
C31 C30 C29 120.1(2) . . ?
C32 C31 C30 120.1(3) . . ?
C31 C32 C33 119.4(3) . . ?
C34 C33 C32 121.2(3) . . ?
C33 C34 C35 119.2(3) . . ?
C30 C35 C34 120.4(3) . . ?
O11 C37 C36 111.2(2) . . ?
O11 C37 C38 106.4(2) . . ?
C36 C37 C38 111.1(3) . . ?
N1 C38 C37 110.3(2) . . ?
N1 C39 C40 117.0(3) . . ?
O14 C40 C39 108.2(5) . . ?
O14 C40 C41 111.6(6) . . ?
C39 C40 C41 112.3(5) . . ?
O14' C40' C41' 110.9(8) . . ?
N2 C43 C42 174.7(17) . . ?

loop_
_geom_bond_atom_site_label_1
_geom_bond_atom_site_label_2
_geom_bond_distance
_geom_bond_site_symmetry_2
_geom_bond_publ_flag
Fe1 O1 1.9098(18) . ?
Fe1 O11 1.9873(18) . ?
Fe1 O5 1.9980(19) 3_565 ?
Fe1 O4 2.0149(19) 3_565 ?
Fe1 O12 2.0276(19) . ?
Fe1 N1 2.174(2) . ?
Fe1 Fe2 2.9260(5) . ?
Fe2 O2 1.9436(17) . ?
Fe2 O1 1.9717(17) . ?
Fe2 O11 1.9866(17) . ?
Fe2 O8 2.0213(18) . ?
Fe2 O10 2.063(2) . ?
Fe2 O13 2.065(2) . ?
Fe3 O1 1.8745(17) 3_565 ?
Fe3 O2 1.9829(19) . ?
Fe3 O7 2.0474(18) . ?
Fe3 O6 2.0624(19) . ?
Fe3 O9 2.070(2) . ?
Fe3 O3 2.0846(19) . ?
O1 Fe3 1.8745(17) 3_565 ?
O3 C8 1.262(3) . ?
O4 C8 1.263(3) . ?
O4 Fe1 2.0149(19) 3_565 ?
O5 C15 1.277(3) . ?
O5 Fe1 1.9980(19) 3_565 ?
O6 C15 1.255(3) . ?
O7 C29 1.260(3) . ?
O8 C29 1.267(3) . ?
O9 C22 1.254(3) . ?
O10 C22 1.279(3) . ?
O11 C37 1.416(3) . ?
O12 C1 1.262(3) . ?
O13 C1 1.268(3) . ?
N1 C38 1.469(4) . ?
N1 C39 1.469(4) . ?
C1 C2 1.488(4) . ?
C2 C7 1.386(4) . ?
C2 C3 1.394(4) . ?
C3 C4 1.385(4) . ?
C4 C5 1.387(5) . ?
C5 C6 1.368(5) . ?
C6 C7 1.400(5) . ?
C8 C9 1.504(4) . ?
C9 C14 1.382(4) . ?
C9 C10 1.398(4) . ?
C10 C11 1.381(4) . ?
C11 C12 1.395(5) . ?
C12 C13 1.378(5) . ?
C13 C14 1.390(4) . ?
C15 C16 1.490(4) . ?
C16 C21 1.380(4) . ?
C16 C17 1.381(4) . ?
C17 C18 1.393(5) . ?
C18 C19 1.340(6) . ?
C19 C20 1.356(5) . ?
C20 C21 1.383(4) . ?
C22 C23 1.485(4) . ?
C23 C28 1.390(4) . ?
C23 C24 1.394(4) . ?
C24 C25 1.371(5) . ?
C25 C26 1.380(6) . ?
C26 C27 1.377(6) . ?
C27 C28 1.375(5) . ?
C29 C30 1.497(4) . ?
C30 C35 1.384(4) . ?
C30 C31 1.391(4) . ?
C31 C32 1.380(4) . ?
C32 C33 1.389(4) . ?
C33 C34 1.372(4) . ?
C34 C35 1.391(4) . ?
C36 C37 1.518(4) . ?
C37 C38 1.521(4) . ?
C39 C40 1.481(6) . ?
C40 O14 1.394(11) . ?
C40 C41 1.506(9) . ?
C40' O14' 1.479(12) . ?
C40' C41' 1.566(14) . ?
C42 C43 1.589(14) . ?
C43 N2 1.125(16) . ?

loop_
_platon_squeeze_void_nr
_platon_squeeze_void_average_x
_platon_squeeze_void_average_y
_platon_squeeze_void_average_z
_platon_squeeze_void_volume
_platon_squeeze_void_count_electrons
1 0.255 -0.035 0.873 110.8 46.6
2 0.245 0.465 0.627 110.8 46.6
3 0.745 0.035 0.127 110.8 46.2
4 0.755 0.535 0.373 110.8 46.0
